data_7057097
loop_
_publ_author_name
'Szell, Patrick M. J.'
'Siiskonen, Antti'
'Catalano, Luca'
'Cavallo, Gabriella'
'Terraneo, Giancarlo'
'Priimagi, Arri'
'Bryce, David L.'
'Metrangolo, Pierangelo'

_publ_section_title
;
 Halogen-bond driven self-assembly of triangular macrocycles
;
_journal_issue 13
_journal_name_full 'New Journal of Chemistry'
_journal_page_first 10467
_journal_paper_doi 10.1039/C8NJ00759D
_journal_volume 42
_journal_year 2018
_chemical_formula_moiety '3(C7 H4 I1 N1)'
_chemical_formula_sum 'C21 H12 I3 N3'
_chemical_formula_weight 687.04
_chemical_melting_point 399
_chemical_name_systematic 2-iodoethynylpyridine
_space_group_crystal_system orthorhombic
_space_group_IT_number 60
_space_group_name_Hall '-P 2n 2ab'
_space_group_name_H-M_alt 'P b c n'
_symmetry_space_group_name_Hall '-P 2n 2ab'
_symmetry_space_group_name_H-M 'P b c n'
_atom_sites_solution_hydrogens geom
_audit_creation_method SHELXL-2016/6
_audit_update_record
;
2018-01-22 deposited with the CCDC.
2018-03-02 downloaded from the CCDC.
;
_cell_angle_alpha 90
_cell_angle_beta 90
_cell_angle_gamma 90
_cell_formula_units_Z 4
_cell_length_a 11.0353(7)
_cell_length_b 14.2760(9)
_cell_length_c 14.2688(9)
_cell_measurement_reflns_used 9886
_cell_measurement_temperature 200(2)
_cell_measurement_theta_max 27.65
_cell_measurement_theta_min 2.33
_cell_volume 2247.9(2)
_computing_cell_refinement 'APEX II (Bruker, 2009)'
_computing_data_collection 'APEX II (Bruker, 2009)'
_computing_data_reduction 'SAINT (Bruker)'
_computing_molecular_graphics 'Mercury (Macrae et al., 2008)'
_computing_publication_material 'CIFTAB (Sheldrick, 1997)'
_computing_structure_refinement 'SHELXL-2014/7 (Sheldrick, 2014)'
_computing_structure_solution 'XT (Sheldrick, 2014)'
_diffrn_ambient_temperature 200(2)
_diffrn_measured_fraction_theta_full 0.998
_diffrn_measured_fraction_theta_max 0.971
_diffrn_measurement_device_type 'Bruker APEX-II CCD'
_diffrn_measurement_method '\f and \w scans'
_diffrn_radiation_type MoK\a
_diffrn_radiation_wavelength 0.71073
_diffrn_reflns_av_R_equivalents 0.0306
_diffrn_reflns_av_unetI/netI 0.0179
_diffrn_reflns_Laue_measured_fraction_full 0.998
_diffrn_reflns_Laue_measured_fraction_max 0.971
_diffrn_reflns_limit_h_max 14
_diffrn_reflns_limit_h_min -15
_diffrn_reflns_limit_k_max 19
_diffrn_reflns_limit_k_min -18
_diffrn_reflns_limit_l_max 19
_diffrn_reflns_limit_l_min -19
_diffrn_reflns_number 26238
_diffrn_reflns_point_group_measured_fraction_full 0.998
_diffrn_reflns_point_group_measured_fraction_max 0.971
_diffrn_reflns_theta_full 25.242
_diffrn_reflns_theta_max 29.248
_diffrn_reflns_theta_min 2.333
_exptl_absorpt_coefficient_mu 4.181
_exptl_absorpt_correction_T_max 0.7459
_exptl_absorpt_correction_T_min 0.5156
_exptl_absorpt_correction_type multi-scan
_exptl_absorpt_process_details 'SADABS, Bruker (2003)'
_exptl_crystal_colour colourless
_exptl_crystal_density_diffrn 2.030
_exptl_crystal_description plate
_exptl_crystal_F_000 1272
_exptl_crystal_recrystallization_method 'Re-crystallisation from solvent: Acetonitrile'
_exptl_crystal_size_max 0.439
_exptl_crystal_size_mid 0.377
_exptl_crystal_size_min 0.188
_refine_diff_density_max 1.716
_refine_diff_density_min -2.507
_refine_diff_density_rms 0.283
_refine_ls_extinction_method none
_refine_ls_goodness_of_fit_ref 1.094
_refine_ls_hydrogen_treatment constr
_refine_ls_matrix_type full
_refine_ls_number_parameters 172
_refine_ls_number_reflns 2968
_refine_ls_number_restraints 366
_refine_ls_restrained_S_all 1.039
_refine_ls_R_factor_all 0.1234
_refine_ls_R_factor_gt 0.1183
_refine_ls_shift/su_max 0.000
_refine_ls_shift/su_mean 0.000
_refine_ls_structure_factor_coef Fsqd
_refine_ls_weighting_details 'w=1/[\s^2^(Fo^2^)+(0.0676P)^2^+92.2532P] where P=(Fo^2^+2Fc^2^)/3'
_refine_ls_weighting_scheme calc
_refine_ls_wR_factor_gt 0.2951
_refine_ls_wR_factor_ref 0.2970
_reflns_Friedel_coverage 0.000
_reflns_number_gt 2655
_reflns_number_total 2968
_reflns_threshold_expression 'I > 2\s(I)'
_cod_data_source_file c8nj00759d2.cif
_cod_data_source_block shelx
_cod_depositor_comments 'Adding full bibliography for 7057094--7057097.cif.'
_cod_database_code 7057097
_shelx_shelxl_version_number 2016/6
_shelx_space_group_comment
;
The symmetry employed for this shelxl refinement is uniquely defined
by the following loop, which should always be used as a source of
symmetry information in preference to the above space-group names.
They are only intended as comments.
;
_shelx_estimated_absorpt_t_min 0.261
_shelx_estimated_absorpt_t_max 0.507

loop_
_space_group_symop_operation_xyz
'x, y, z'
'-x+1/2, -y+1/2, z+1/2'
'-x, y, -z+1/2'
'x+1/2, -y+1/2, -z'
'-x, -y, -z'
'x-1/2, y-1/2, -z-1/2'
'x, -y, z-1/2'
'-x-1/2, y-1/2, z'

loop_
_atom_site_label
_atom_site_type_symbol
_atom_site_fract_x
_atom_site_fract_y
_atom_site_fract_z
_atom_site_U_iso_or_equiv
_atom_site_adp_type
_atom_site_occupancy
_atom_site_site_symmetry_order
_atom_site_calc_flag
_atom_site_refinement_flags_posn
_atom_site_refinement_flags_adp
_atom_site_refinement_flags_occupancy
_atom_site_disorder_assembly
_atom_site_disorder_group
I1 I 0.4536(3) 0.87021(18) 0.80471(14) 0.0522(6) Uani 0.5 1 d D . P A -1
N1 N 0.693(3) 0.7971(16) 0.4880(16) 0.048(4) Uani 0.5 1 d D . P A -1
C1 C 0.761(2) 0.7946(15) 0.4073(15) 0.042(4) Uani 0.5 1 d D . P A -1
H1 H 0.796620 0.738071 0.385892 0.050 Uiso 0.5 1 calc R U P A -1
C2 C 0.774(2) 0.8776(14) 0.3579(15) 0.046(4) Uani 0.5 1 d D . P A -1
H2 H 0.817724 0.877056 0.300317 0.055 Uiso 0.5 1 calc R U P A -1
C3 C 0.727(3) 0.9605(14) 0.3900(16) 0.052(5) Uani 0.5 1 d D . P A -1
H3 H 0.741010 1.016587 0.355884 0.062 Uiso 0.5 1 calc R U P A -1
C4 C 0.659(3) 0.9633(16) 0.4713(17) 0.048(4) Uani 0.5 1 d D . P A -1
H4 H 0.624842 1.020036 0.493463 0.058 Uiso 0.5 1 calc R U P A -1
C5 C 0.644(3) 0.8796(15) 0.5192(18) 0.054(4) Uani 0.5 1 d D . P A -1
C6 C 0.586(3) 0.8812(18) 0.6019(15) 0.050(6) Uani 0.5 1 d D . P A -1
C7 C 0.539(4) 0.881(4) 0.668(2) 0.0522(6) Uani 0.5 1 d D . P A -1
I2 I 0.4104(4) 0.5037(2) 0.8700(3) 0.0479(5) Uani 0.5 1 d D . P B -1
N2 N 0.356(3) 0.8587(13) 0.9927(19) 0.054(4) Uani 0.5 1 d D . P B -1
C8 C 0.329(3) 0.9386(15) 1.0417(17) 0.048(4) Uani 0.5 1 d D . P B -1
H8 H 0.359928 0.997683 1.022575 0.058 Uiso 0.5 1 calc R U P B -1
C9 C 0.255(2) 0.9311(15) 1.1192(15) 0.052(5) Uani 0.5 1 d D . P B -1
H9 H 0.233724 0.986261 1.152517 0.062 Uiso 0.5 1 calc R U P B -1
C10 C 0.211(2) 0.8461(13) 1.1498(16) 0.046(4) Uani 0.5 1 d D . P B -1
H10 H 0.155488 0.843782 1.200534 0.055 Uiso 0.5 1 calc R U P B -1
C11 C 0.249(2) 0.7638(14) 1.1066(16) 0.042(4) Uani 0.5 1 d D . P B -1
H11 H 0.229337 0.703990 1.131719 0.050 Uiso 0.5 1 calc R U P B -1
C12 C 0.316(3) 0.7734(14) 1.0246(18) 0.048(4) Uani 0.5 1 d D . P B -1
C13 C 0.348(3) 0.6955(17) 0.9771(19) 0.059(8) Uani 0.5 1 d D . P B -1
C14 C 0.379(5) 0.642(3) 0.928(4) 0.0499(6) Uani 0.5 1 d D . P B -1
I3 I 0.6308(3) 0.62395(16) 0.5738(2) 0.0499(6) Uani 0.5 1 d D . P C -1
N3 N 0.472(4) 0.3335(16) 0.780(3) 0.056(5) Uani 0.5 1 d D . P C -1
C15 C 0.441(4) 0.2484(15) 0.818(3) 0.059(6) Uani 0.5 1 d D . P C -1
H15 H 0.391632 0.246325 0.873009 0.071 Uiso 0.5 1 calc R U P C -1
C16 C 0.479(5) 0.1657(15) 0.778(3) 0.054(6) Uani 0.5 1 d D . P C -1
H16 H 0.458739 0.107106 0.804976 0.065 Uiso 0.5 1 calc R U P C -1
C17 C 0.548(5) 0.1692(14) 0.697(3) 0.054(6) Uani 0.5 1 d D . P C -1
H17 H 0.572841 0.112796 0.667335 0.065 Uiso 0.5 1 calc R U P C -1
C18 C 0.580(5) 0.2550(14) 0.659(3) 0.059(6) Uani 0.5 1 d D . P C -1
H18 H 0.631677 0.257897 0.605587 0.071 Uiso 0.5 1 calc R U P C -1
C19 C 0.536(5) 0.3365(14) 0.699(3) 0.056(5) Uani 0.5 1 d D . P C -1
C20 C 0.569(3) 0.4198(16) 0.661(2) 0.057(7) Uani 0.5 1 d D . P C -1
C21 C 0.583(7) 0.489(4) 0.631(6) 0.0479(5) Uani 0.5 1 d D . P C -1

loop_
_atom_site_aniso_label
_atom_site_aniso_U_11
_atom_site_aniso_U_22
_atom_site_aniso_U_33
_atom_site_aniso_U_23
_atom_site_aniso_U_13
_atom_site_aniso_U_12
I1 0.0632(12) 0.0493(11) 0.0440(12) -0.0006(10) 0.0085(11) 0.0049(10)
N1 0.061(9) 0.043(7) 0.041(7) 0.005(5) 0.006(6) 0.000(7)
C1 0.051(8) 0.023(10) 0.051(8) 0.000(5) 0.006(6) -0.005(6)
C2 0.071(11) 0.025(10) 0.042(7) 0.000(5) 0.006(6) -0.008(6)
C3 0.081(12) 0.022(10) 0.052(8) 0.005(5) 0.016(7) -0.005(6)
C4 0.053(9) 0.044(8) 0.048(7) 0.009(6) 0.003(6) 0.000(7)
C5 0.072(9) 0.044(7) 0.045(7) 0.007(6) 0.012(6) 0.002(7)
C6 0.064(15) 0.043(13) 0.041(8) 0.003(8) 0.005(8) 0.003(12)
C7 0.0632(12) 0.0493(11) 0.0440(12) -0.0006(10) 0.0085(11) 0.0049(10)
I2 0.0544(11) 0.0466(15) 0.0427(9) 0.0011(12) 0.0022(8) 0.0023(11)
N2 0.072(9) 0.044(7) 0.045(7) 0.007(6) 0.012(6) 0.002(7)
C8 0.053(9) 0.044(8) 0.048(7) 0.009(6) 0.003(6) 0.000(7)
C9 0.081(12) 0.022(10) 0.052(8) 0.005(5) 0.016(7) -0.005(6)
C10 0.071(11) 0.025(10) 0.042(7) 0.000(5) 0.006(6) -0.008(6)
C11 0.051(8) 0.023(10) 0.051(8) 0.000(5) 0.006(6) -0.005(6)
C12 0.061(9) 0.043(7) 0.041(7) 0.005(5) 0.006(6) 0.000(7)
C13 0.07(2) 0.046(8) 0.056(13) 0.000(9) 0.011(13) 0.004(11)
C14 0.0579(12) 0.0461(13) 0.0458(9) 0.0003(10) 0.0027(8) -0.0008(11)
I3 0.0579(12) 0.0461(13) 0.0458(9) 0.0003(10) 0.0027(8) -0.0008(11)
N3 0.069(11) 0.047(5) 0.051(17) 0.002(8) 0.014(10) 0.002(10)
C15 0.066(17) 0.047(5) 0.064(18) 0.003(8) 0.012(11) 0.002(10)
C16 0.06(2) 0.046(6) 0.06(2) 0.003(9) 0.006(11) 0.002(10)
C17 0.06(2) 0.046(6) 0.06(2) 0.003(9) 0.006(11) 0.002(10)
C18 0.066(17) 0.047(5) 0.064(18) 0.003(8) 0.012(11) 0.002(10)
C19 0.069(11) 0.047(5) 0.051(17) 0.002(8) 0.014(10) 0.002(10)
C20 0.07(2) 0.045(6) 0.056(15) 0.002(8) 0.011(14) 0.003(9)
C21 0.0544(11) 0.0466(15) 0.0427(9) 0.0011(12) 0.0022(8) 0.0023(11)

loop_
_atom_type_symbol
_atom_type_description
_atom_type_scat_dispersion_real
_atom_type_scat_dispersion_imag
_atom_type_scat_source
C C 0.0033 0.0016 'International Tables Vol C Tables 4.2.6.8 and 6.1.1.4'
H H 0.0000 0.0000 'International Tables Vol C Tables 4.2.6.8 and 6.1.1.4'
I I -0.4742 1.8119 'International Tables Vol C Tables 4.2.6.8 and 6.1.1.4'
N N 0.0061 0.0033 'International Tables Vol C Tables 4.2.6.8 and 6.1.1.4'

loop_
_geom_angle_atom_site_label_1
_geom_angle_atom_site_label_2
_geom_angle_atom_site_label_3
_geom_angle
C1 N1 C5 121(2)
N1 C1 C2 117.7(18)
N1 C1 H1 121.2
C2 C1 H1 121.2
C3 C2 C1 121.7(17)
C3 C2 H2 119.2
C1 C2 H2 119.2
C2 C3 C4 120.8(15)
C2 C3 H3 119.6
C4 C3 H3 119.6
C3 C4 C5 117.0(16)
C3 C4 H4 121.5
C5 C4 H4 121.5
C6 C5 N1 119.3(19)
C6 C5 C4 118.4(17)
N1 C5 C4 122.2(18)
C7 C6 C5 179(4)
C6 C7 I1 175(4)
C8 N2 C12 120(2)
N2 C8 C9 118.3(18)
N2 C8 H8 120.8
C9 C8 H8 120.8
C10 C9 C8 122.1(17)
C10 C9 H9 118.9
C8 C9 H9 118.9
C9 C10 C11 119.9(15)
C9 C10 H10 120.0
C11 C10 H10 120.0
C10 C11 C12 116.6(15)
C10 C11 H11 121.7
C12 C11 H11 121.7
C13 C12 N2 118.6(18)
C13 C12 C11 118.6(17)
N2 C12 C11 122.7(18)
C14 C13 C12 169(4)
C13 C14 I2 158(5)
C19 N3 C15 120(2)
N3 C15 C16 120.9(19)
N3 C15 H15 119.6
C16 C15 H15 119.6
C17 C16 C15 119.2(18)
C17 C16 H16 120.4
C15 C16 H16 120.4
C16 C17 C18 120.0(16)
C16 C17 H17 120.0
C18 C17 H17 120.0
C19 C18 C17 119.3(17)
C19 C18 H18 120.3
C17 C18 H18 120.3
C20 C19 N3 120(2)
C20 C19 C18 118.7(18)
N3 C19 C18 120.6(19)
C21 C20 C19 173(6)
C20 C21 I3 174(6)

loop_
_geom_bond_atom_site_label_1
_geom_bond_atom_site_label_2
_geom_bond_distance
I1 C7 2.16(4)
N1 C1 1.370(16)
N1 C5 1.370(16)
C1 C2 1.386(15)
C1 H1 0.9500
C2 C3 1.372(15)
C2 H2 0.9500
C3 C4 1.380(15)
C3 H3 0.9500
C4 C5 1.387(16)
C4 H4 0.9500
C5 C6 1.34(3)
C6 C7 1.08(4)
I2 C14 2.17(4)
N2 C8 1.372(16)
N2 C12 1.374(16)
C8 C9 1.378(15)
C8 H8 0.9500
C9 C10 1.377(15)
C9 H9 0.9500
C10 C11 1.390(15)
C10 H10 0.9500
C11 C12 1.392(16)
C11 H11 0.9500
C12 C13 1.35(3)
C13 C14 1.09(4)
I3 C21 2.17(4)
N3 C19 1.363(16)
N3 C15 1.373(16)
C15 C16 1.383(15)
C15 H15 0.9500
C16 C17 1.379(15)
C16 H16 0.9500
C17 C18 1.387(15)
C17 H17 0.9500
C18 C19 1.384(16)
C18 H18 0.9500
C19 C20 1.35(3)
C20 C21 1.08(4)
